data_4069811
loop_
_publ_author_name
'Ding, Yi'
'Chiang, Minyi'
'Pullarkat, Sumod A.'
'Li, Yongxin'
'Leung, Pak-Hing'

_publ_section_title
;
 Synthesis, Coordination Characteristics, Conformational Behavior, and
 Bond Reactivity Studies of a Novel Chiral Phosphapalladacycle Complex
;
_journal_issue 15
_journal_name_full Organometallics
_journal_page_first 4358
_journal_paper_doi 10.1021/om900423f
_journal_volume 28
_journal_year 2009
_chemical_absolute_configuration ad
_chemical_formula_moiety 'C52 H48 Cl2 P2 Pd2'
_chemical_formula_sum 'C52 H48 Cl2 P2 Pd2'
_chemical_formula_weight 1018.54
_chemical_name_systematic
;

 ?

;
_space_group_IT_number 5
_symmetry_cell_setting monoclinic
_symmetry_space_group_name_Hall 'C 2y'
_symmetry_space_group_name_H-M 'C 1 2 1'
_atom_sites_solution_hydrogens geom
_atom_sites_solution_primary direct
_atom_sites_solution_secondary difmap
_audit_creation_method SHELXL-97
_cell_angle_alpha 90.00
_cell_angle_beta 94.418(3)
_cell_angle_gamma 90.00
_cell_formula_units_Z 2
_cell_length_a 21.8837(11)
_cell_length_b 6.7962(4)
_cell_length_c 15.0892(8)
_cell_measurement_reflns_used 5319
_cell_measurement_temperature 173(2)
_cell_measurement_theta_max 30.53
_cell_measurement_theta_min 2.71
_cell_volume 2237.5(2)
_computing_cell_refinement 'Bruker SMART'
_computing_data_collection 'Bruker SMART'
_computing_data_reduction 'Bruker SAINT'
_computing_molecular_graphics 'Bruker SHELXTL'
_computing_publication_material 'Bruker SHELXTL'
_computing_structure_refinement 'SHELXL-97 (Sheldrick, 1997)'
_computing_structure_solution 'SHELXS-97 (Sheldrick, 1990)'
_diffrn_ambient_temperature 173(2)
_diffrn_measured_fraction_theta_full 0.985
_diffrn_measured_fraction_theta_max 0.985
_diffrn_measurement_device_type 'CCD area detector'
_diffrn_measurement_method 'phi and omega scans'
_diffrn_radiation_monochromator graphite
_diffrn_radiation_source 'fine-focus sealed tube'
_diffrn_radiation_type MoK\a
_diffrn_radiation_wavelength 0.71073
_diffrn_reflns_av_R_equivalents 0.0255
_diffrn_reflns_av_sigmaI/netI 0.0349
_diffrn_reflns_limit_h_max 30
_diffrn_reflns_limit_h_min -31
_diffrn_reflns_limit_k_max 6
_diffrn_reflns_limit_k_min -9
_diffrn_reflns_limit_l_max 21
_diffrn_reflns_limit_l_min -21
_diffrn_reflns_number 14929
_diffrn_reflns_theta_full 30.53
_diffrn_reflns_theta_max 30.53
_diffrn_reflns_theta_min 2.22
_exptl_absorpt_coefficient_mu 1.030
_exptl_absorpt_correction_T_max 0.9600
_exptl_absorpt_correction_T_min 0.7755
_exptl_absorpt_correction_type multi-scan
_exptl_absorpt_process_details sadabs
_exptl_crystal_colour yellow
_exptl_crystal_density_diffrn 1.512
_exptl_crystal_density_meas 0
_exptl_crystal_density_method 'not measured'
_exptl_crystal_description plate
_exptl_crystal_F_000 1032
_exptl_crystal_size_max 0.26
_exptl_crystal_size_mid 0.25
_exptl_crystal_size_min 0.04
_refine_diff_density_max 1.432
_refine_diff_density_min -1.313
_refine_diff_density_rms 0.157
_refine_ls_abs_structure_details 'Flack H D (1983), Acta Cryst. A39, 876-881'
_refine_ls_abs_structure_Flack -0.01(3)
_refine_ls_extinction_method none
_refine_ls_goodness_of_fit_ref 1.256
_refine_ls_hydrogen_treatment constr
_refine_ls_matrix_type full
_refine_ls_number_parameters 265
_refine_ls_number_reflns 6006
_refine_ls_number_restraints 7
_refine_ls_restrained_S_all 1.256
_refine_ls_R_factor_all 0.0311
_refine_ls_R_factor_gt 0.0292
_refine_ls_shift/su_max 0.001
_refine_ls_shift/su_mean 0.000
_refine_ls_structure_factor_coef Fsqd
_refine_ls_weighting_details 'calc w=1/[\s^2^(Fo^2^)+(0.0000P)^2^+9.9207P] where P=(Fo^2^+2Fc^2^)/3'
_refine_ls_weighting_scheme calc
_refine_ls_wR_factor_gt 0.0817
_refine_ls_wR_factor_ref 0.0833
_reflns_number_gt 5777
_reflns_number_total 6006
_reflns_threshold_expression >2sigma(I)
_cod_data_source_file om900423f_si_010.cif
_cod_data_source_block leung255
_cod_depositor_comments
;
The following automatic conversions were performed:

'_symmetry_cell_setting' value 'Monoclinic' changed to 'monoclinic'
according to /home/saulius/struct/CIF-dictionaries/cif_core.dic
dictionary named 'cif_core.dic' version 2.4.2 from 2011-04-26.

Automatic conversion script
Id: cif_fix_values 1715 2011-07-08 13:25:40Z adriana 
;
_cod_original_sg_symbol_H-M C2
_cod_database_code 4069811

loop_
_symmetry_equiv_pos_as_xyz
'x, y, z'
'-x, y, -z'
'x+1/2, y+1/2, z'
'-x+1/2, y+1/2, -z'

loop_
_atom_site_label
_atom_site_type_symbol
_atom_site_fract_x
_atom_site_fract_y
_atom_site_fract_z
_atom_site_U_iso_or_equiv
_atom_site_adp_type
_atom_site_occupancy
_atom_site_symmetry_multiplicity
_atom_site_calc_flag
_atom_site_refinement_flags
Pd1 Pd 0.506694(10) 0.70523(6) 0.893101(15) 0.01515(6) Uani 1 1 d .
Cl1 Cl 0.42561(4) 0.59044(18) 0.98206(6) 0.0228(2) Uani 1 1 d .
P1 P 0.57800(4) 0.85200(16) 0.82256(6) 0.01629(19) Uani 1 1 d .
C1 C 0.45692(16) 0.7958(6) 0.7796(2) 0.0179(7) Uani 1 1 d .
C2 C 0.40478(14) 0.6884(9) 0.7419(2) 0.0187(7) Uani 1 1 d .
C3 C 0.38542(18) 0.5024(7) 0.7733(3) 0.0227(8) Uani 1 1 d .
H3 H 0.4060 0.4484 0.8254 0.027 Uiso 1 1 calc R
C4 C 0.33786(19) 0.3983(8) 0.7305(3) 0.0271(10) Uani 1 1 d .
H4 H 0.3270 0.2733 0.7528 0.033 Uiso 1 1 calc R
C5 C 0.30484(18) 0.4755(8) 0.6537(3) 0.0288(10) Uani 1 1 d .
C6 C 0.2532(2) 0.3557(10) 0.6072(3) 0.0463(16) Uani 1 1 d U
H6A H 0.2330 0.4333 0.5586 0.069 Uiso 1 1 calc R
H6B H 0.2233 0.3217 0.6499 0.069 Uiso 1 1 calc R
H6C H 0.2699 0.2349 0.5831 0.069 Uiso 1 1 calc R
C7 C 0.32184(18) 0.6534(8) 0.6227(3) 0.0306(13) Uani 1 1 d .
H7 H 0.2994 0.7068 0.5720 0.037 Uiso 1 1 calc R
C8 C 0.37182(18) 0.7628(7) 0.6632(3) 0.0244(10) Uani 1 1 d .
C9 C 0.3909(2) 0.9382(8) 0.6239(3) 0.0274(9) Uani 1 1 d .
H9 H 0.3676 0.9890 0.5733 0.033 Uiso 1 1 calc R
C10 C 0.44272(18) 1.0384(7) 0.6569(3) 0.0245(9) Uani 1 1 d .
C11 C 0.4631(2) 1.2218(11) 0.6113(3) 0.0329(10) Uani 1 1 d .
H11A H 0.4344 1.2508 0.5598 0.049 Uiso 1 1 calc R
H11B H 0.5042 1.2013 0.5913 0.049 Uiso 1 1 calc R
H11C H 0.4640 1.3326 0.6529 0.049 Uiso 1 1 calc R
C12 C 0.47605(17) 0.9605(6) 0.7350(2) 0.0188(7) Uani 1 1 d .
C13 C 0.53608(17) 1.0595(7) 0.7678(3) 0.0227(8) Uani 1 1 d .
H13 H 0.5580 1.1064 0.7161 0.027 Uiso 1 1 calc R
C14 C 0.52854(18) 1.2284(9) 0.8324(3) 0.0299(10) Uani 1 1 d .
H14A H 0.5064 1.3366 0.8014 0.045 Uiso 1 1 calc R
H14B H 0.5690 1.2746 0.8559 0.045 Uiso 1 1 calc R
H14C H 0.5054 1.1827 0.8816 0.045 Uiso 1 1 calc R
C15 C 0.64337(17) 0.9592(6) 0.8860(3) 0.0189(7) Uani 1 1 d .
C16 C 0.63623(19) 1.0302(7) 0.9718(3) 0.0263(9) Uani 1 1 d .
H16 H 0.5989 1.0083 0.9985 0.032 Uiso 1 1 calc R
C17 C 0.6835(2) 1.1324(8) 1.0177(3) 0.0342(11) Uani 1 1 d .
H17 H 0.6783 1.1809 1.0757 0.041 Uiso 1 1 calc R
C18 C 0.73868(19) 1.1644(7) 0.9792(3) 0.0320(12) Uani 1 1 d .
H18 H 0.7712 1.2324 1.0114 0.038 Uiso 1 1 calc R
C19 C 0.74587(19) 1.0969(7) 0.8943(3) 0.0291(9) Uani 1 1 d .
H19 H 0.7832 1.1203 0.8677 0.035 Uiso 1 1 calc R
C20 C 0.69845(18) 0.9946(7) 0.8476(3) 0.0223(8) Uani 1 1 d .
H20 H 0.7036 0.9484 0.7892 0.027 Uiso 1 1 calc R
C21 C 0.60837(14) 0.6964(10) 0.7374(2) 0.0215(7) Uani 1 1 d .
C22 C 0.6512(2) 0.5528(7) 0.7635(3) 0.0268(9) Uani 1 1 d .
H22 H 0.6663 0.5426 0.8240 0.032 Uiso 1 1 calc R
C23 C 0.6720(3) 0.4238(8) 0.7006(4) 0.0385(12) Uani 1 1 d .
H23 H 0.7017 0.3267 0.7184 0.046 Uiso 1 1 calc R
C24 C 0.6498(3) 0.4360(8) 0.6124(3) 0.0386(12) Uani 1 1 d .
H24 H 0.6634 0.3456 0.5701 0.046 Uiso 1 1 calc R
C25 C 0.6074(2) 0.5814(9) 0.5857(3) 0.0372(12) Uani 1 1 d .
H25 H 0.5930 0.5927 0.5249 0.045 Uiso 1 1 calc R
C26 C 0.58639(16) 0.7090(12) 0.6478(2) 0.0289(8) Uani 1 1 d .
H26 H 0.5568 0.8062 0.6297 0.035 Uiso 1 1 calc R

loop_
_atom_site_aniso_label
_atom_site_aniso_U_11
_atom_site_aniso_U_22
_atom_site_aniso_U_33
_atom_site_aniso_U_23
_atom_site_aniso_U_13
_atom_site_aniso_U_12
Pd1 0.01330(9) 0.01885(13) 0.01306(9) -0.00059(14) -0.00049(7) -0.00035(13)
Cl1 0.0177(4) 0.0350(6) 0.0156(4) -0.0026(4) -0.0002(3) -0.0064(4)
P1 0.0141(4) 0.0179(6) 0.0168(4) -0.0012(4) 0.0005(3) -0.0009(3)
C1 0.0141(15) 0.024(2) 0.0145(15) -0.0023(14) -0.0020(12) 0.0009(14)
C2 0.0166(13) 0.023(2) 0.0168(12) -0.0007(19) 0.0016(10) 0.0010(19)
C3 0.0225(18) 0.028(3) 0.0173(16) -0.0017(16) 0.0011(13) -0.0052(16)
C4 0.028(2) 0.034(3) 0.0204(18) -0.0005(17) 0.0034(15) -0.0104(18)
C5 0.0194(18) 0.047(3) 0.0200(17) -0.0055(19) 0.0002(14) -0.0130(18)
C6 0.032(2) 0.078(5) 0.028(2) -0.012(3) -0.0053(18) -0.025(3)
C7 0.0205(17) 0.052(4) 0.0178(15) -0.0028(17) -0.0067(13) -0.0027(17)
C8 0.0163(16) 0.036(3) 0.0203(16) -0.0003(15) -0.0014(13) -0.0005(14)
C9 0.026(2) 0.034(3) 0.0211(18) 0.0071(18) -0.0064(15) -0.0010(18)
C10 0.0223(18) 0.028(3) 0.0231(18) 0.0026(17) -0.0017(14) 0.0060(16)
C11 0.039(2) 0.030(3) 0.0292(17) 0.008(2) -0.0013(15) 0.001(3)
C12 0.0180(16) 0.020(2) 0.0187(16) -0.0033(15) 0.0007(13) 0.0029(14)
C13 0.0186(17) 0.020(2) 0.0291(19) -0.0012(17) -0.0008(14) -0.0024(15)
C14 0.0236(17) 0.019(3) 0.046(2) 0.000(2) -0.0075(15) 0.0008(18)
C15 0.0196(16) 0.015(2) 0.0219(17) -0.0021(15) 0.0003(13) -0.0005(14)
C16 0.0218(18) 0.030(3) 0.0270(19) -0.0087(18) 0.0004(15) -0.0015(16)
C17 0.028(2) 0.041(3) 0.033(2) -0.0162(19) -0.0029(17) -0.0027(18)
C18 0.0218(18) 0.029(4) 0.043(2) -0.008(2) -0.0082(16) -0.0058(16)
C19 0.0177(17) 0.028(3) 0.041(2) -0.004(2) -0.0019(16) -0.0043(17)
C20 0.0217(18) 0.019(2) 0.0260(18) -0.0014(16) 0.0027(14) -0.0046(15)
C21 0.0198(14) 0.025(2) 0.0210(13) -0.005(2) 0.0063(11) -0.007(2)
C22 0.034(2) 0.019(2) 0.028(2) 0.0016(17) 0.0095(16) 0.0047(17)
C23 0.050(3) 0.022(3) 0.046(3) 0.000(2) 0.021(2) 0.008(2)
C24 0.051(3) 0.030(3) 0.037(2) -0.016(2) 0.021(2) -0.010(2)
C25 0.042(3) 0.045(3) 0.026(2) -0.009(2) 0.0094(18) -0.010(2)
C26 0.0247(16) 0.038(2) 0.0238(15) -0.008(3) 0.0014(12) -0.005(3)

loop_
_atom_type_symbol
_atom_type_description
_atom_type_scat_dispersion_real
_atom_type_scat_dispersion_imag
_atom_type_scat_source
C C 0.0033 0.0016 'International Tables Vol C Tables 4.2.6.8 and 6.1.1.4'
H H 0.0000 0.0000 'International Tables Vol C Tables 4.2.6.8 and 6.1.1.4'
P P 0.1023 0.0942 'International Tables Vol C Tables 4.2.6.8 and 6.1.1.4'
Cl Cl 0.1484 0.1585 'International Tables Vol C Tables 4.2.6.8 and 6.1.1.4'
Pd Pd -0.9988 1.0072 'International Tables Vol C Tables 4.2.6.8 and 6.1.1.4'

loop_
_geom_angle_atom_site_label_1
_geom_angle_atom_site_label_2
_geom_angle_atom_site_label_3
_geom_angle
_geom_angle_site_symmetry_1
_geom_angle_site_symmetry_3
C1 Pd1 P1 79.08(11) . .
C1 Pd1 Cl1 174.03(10) . 2_657
P1 Pd1 Cl1 96.19(3) . 2_657
C1 Pd1 Cl1 101.16(11) . .
P1 Pd1 Cl1 171.32(4) . .
Cl1 Pd1 Cl1 84.07(4) 2_657 .
Pd1 Cl1 Pd1 84.14(3) 2_657 .
C15 P1 C21 106.80(17) . .
C15 P1 C13 105.94(19) . .
C21 P1 C13 108.8(2) . .
C15 P1 Pd1 119.24(13) . .
C21 P1 Pd1 112.85(17) . .
C13 P1 Pd1 102.54(13) . .
C12 C1 C2 118.6(4) . .
C12 C1 Pd1 119.1(3) . .
C2 C1 Pd1 122.2(3) . .
C3 C2 C8 116.4(4) . .
C3 C2 C1 124.6(4) . .
C8 C2 C1 118.9(5) . .
C4 C3 C2 122.3(4) . .
C3 C4 C5 120.8(4) . .
C7 C5 C4 118.3(4) . .
C7 C5 C6 122.1(4) . .
C4 C5 C6 119.5(5) . .
C5 C7 C8 122.7(4) . .
C9 C8 C7 120.4(4) . .
C9 C8 C2 120.0(4) . .
C7 C8 C2 119.5(4) . .
C10 C9 C8 121.8(4) . .
C9 C10 C12 117.7(4) . .
C9 C10 C11 120.4(4) . .
C12 C10 C11 122.0(4) . .
C1 C12 C10 122.8(4) . .
C1 C12 C13 118.9(3) . .
C10 C12 C13 118.3(4) . .
C14 C13 C12 114.1(3) . .
C14 C13 P1 111.4(3) . .
C12 C13 P1 101.2(3) . .
C20 C15 C16 119.0(4) . .
C20 C15 P1 121.4(3) . .
C16 C15 P1 119.1(3) . .
C17 C16 C15 120.2(4) . .
C16 C17 C18 120.4(4) . .
C19 C18 C17 119.9(4) . .
C18 C19 C20 120.1(4) . .
C19 C20 C15 120.5(4) . .
C22 C21 C26 119.4(5) . .
C22 C21 P1 118.8(3) . .
C26 C21 P1 121.7(4) . .
C21 C22 C23 119.9(4) . .
C24 C23 C22 120.5(5) . .
C23 C24 C25 119.8(5) . .
C26 C25 C24 119.9(5) . .
C25 C26 C21 120.5(6) . .

loop_
_geom_bond_atom_site_label_1
_geom_bond_atom_site_label_2
_geom_bond_distance
_geom_bond_site_symmetry_2
Pd1 C1 2.052(4) .
Pd1 P1 2.1951(10) .
Pd1 Cl1 2.4335(9) 2_657
Pd1 Cl1 2.4344(10) .
Cl1 Pd1 2.4335(9) 2_657
P1 C15 1.812(4) .
P1 C21 1.829(5) .
P1 C13 1.843(4) .
C1 C12 1.387(6) .
C1 C2 1.435(6) .
C2 C3 1.426(7) .
C2 C8 1.434(5) .
C3 C4 1.377(6) .
C4 C5 1.419(6) .
C5 C7 1.358(7) .
C5 C6 1.520(6) .
C7 C8 1.421(6) .
C8 C9 1.409(6) .
C9 C10 1.382(6) .
C10 C12 1.438(5) .
C10 C11 1.509(8) .
C12 C13 1.524(5) .
C13 C14 1.523(7) .
C15 C20 1.398(5) .
C15 C16 1.401(5) .
C16 C17 1.386(6) .
C17 C18 1.397(6) .
C18 C19 1.381(6) .
C19 C20 1.395(6) .
C21 C22 1.389(7) .
C21 C26 1.402(5) .
C22 C23 1.394(6) .
C23 C24 1.384(8) .
C24 C25 1.394(8) .
C25 C26 1.382(7) .
